data_4502996
loop_
_publ_author_name
'Cin\<ci\'c, Dominik'
'Brekalo, Ivana'
'Kaitner, Branko'

_publ_section_title
;
 Solvent-Free Polymorphism Control in a Covalent Mechanochemical Reaction
;
_journal_issue 1
_journal_name_full 'Crystal Growth &amp; Design'
_journal_page_first 44
_journal_paper_doi 10.1021/cg2013705
_journal_volume 12
_journal_year 2012
_chemical_formula_moiety 'C18 H12 N2 O'
_chemical_formula_sum 'C18 H12 N2 O'
_chemical_formula_weight 272.30
_chemical_name_systematic
;
N-(2-cyanophenyl)-2-hydroxy-1-naphthaldimine
;
_space_group_IT_number 14
_symmetry_cell_setting monoclinic
_symmetry_space_group_name_Hall '-P 2yn'
_symmetry_space_group_name_H-M 'P 1 21/n 1'
_atom_sites_solution_hydrogens geom
_atom_sites_solution_primary direct
_atom_sites_solution_secondary difmap
_cell_angle_alpha 90.00
_cell_angle_beta 114.823(4)
_cell_angle_gamma 90.00
_cell_formula_units_Z 4
_cell_length_a 13.3537(4)
_cell_length_b 7.2920(2)
_cell_length_c 15.1552(5)
_cell_measurement_temperature 293(2)
_cell_volume 1339.40(8)
_computing_structure_refinement 'SHELXL-97 (Sheldrick, 1997)'
_diffrn_ambient_temperature 293(2)
_diffrn_measured_fraction_theta_full 0.993
_diffrn_measured_fraction_theta_max 0.993
_diffrn_radiation_monochromator graphite
_diffrn_radiation_source 'fine-focus sealed tube'
_diffrn_radiation_type MoK\a
_diffrn_radiation_wavelength 0.71073
_diffrn_reflns_av_R_equivalents 0.0174
_diffrn_reflns_av_sigmaI/netI 0.0155
_diffrn_reflns_limit_h_max 17
_diffrn_reflns_limit_h_min -16
_diffrn_reflns_limit_k_max 9
_diffrn_reflns_limit_k_min -9
_diffrn_reflns_limit_l_max 19
_diffrn_reflns_limit_l_min -19
_diffrn_reflns_number 12831
_diffrn_reflns_theta_full 27.00
_diffrn_reflns_theta_max 27.00
_diffrn_reflns_theta_min 4.04
_exptl_absorpt_coefficient_mu 0.085
_exptl_absorpt_correction_type none
_exptl_crystal_density_diffrn 1.350
_exptl_crystal_density_method 'not measured'
_exptl_crystal_F_000 568
_exptl_crystal_size_max 0.78
_exptl_crystal_size_mid 0.29
_exptl_crystal_size_min 0.12
_refine_diff_density_max 0.253
_refine_diff_density_min -0.199
_refine_diff_density_rms 0.039
_refine_ls_extinction_method none
_refine_ls_goodness_of_fit_ref 1.089
_refine_ls_hydrogen_treatment constr
_refine_ls_matrix_type full
_refine_ls_number_parameters 190
_refine_ls_number_reflns 2905
_refine_ls_number_restraints 0
_refine_ls_restrained_S_all 1.089
_refine_ls_R_factor_all 0.0449
_refine_ls_R_factor_gt 0.0346
_refine_ls_shift/su_max 0.000
_refine_ls_shift/su_mean 0.000
_refine_ls_structure_factor_coef Fsqd
_refine_ls_weighting_details 'calc w=1/[\s^2^(Fo^2^)+(0.0687P)^2^+0.0462P] where P=(Fo^2^+2Fc^2^)/3'
_refine_ls_weighting_scheme calc
_refine_ls_wR_factor_gt 0.1010
_refine_ls_wR_factor_ref 0.1043
_reflns_number_gt 2342
_reflns_number_total 2905
_reflns_threshold_expression >2sigma(I)
_cod_data_source_file cg2013705_si_001.cif
_cod_data_source_block 03_Form_III
_cod_original_cell_volume 1339.39(7)
_cod_original_sg_symbol_H-M 'P 21/n'
_cod_database_code 4502996

loop_
_symmetry_equiv_pos_as_xyz
'x, y, z'
'-x+1/2, y+1/2, -z+1/2'
'-x, -y, -z'
'x-1/2, -y-1/2, z-1/2'

loop_
_atom_site_label
_atom_site_type_symbol
_atom_site_fract_x
_atom_site_fract_y
_atom_site_fract_z
_atom_site_U_iso_or_equiv
_atom_site_adp_type
_atom_site_occupancy
_atom_site_symmetry_multiplicity
_atom_site_calc_flag
_atom_site_refinement_flags
O1 O 0.19612(6) 0.91343(12) -0.07483(5) 0.0293(2) Uani 1 1 d .
H1 H 0.2448 0.8617 -0.0849 0.044 Uiso 1 1 calc R
N1 N 0.38917(7) 0.79691(12) -0.03776(6) 0.0195(2) Uani 1 1 d .
N2 N 0.20772(8) 0.71555(15) -0.27528(7) 0.0322(3) Uani 1 1 d .
C1 C 0.34263(8) 0.91855(13) 0.08621(8) 0.0182(2) Uani 1 1 d .
C2 C 0.23421(9) 0.95817(15) 0.01893(8) 0.0217(2) Uani 1 1 d .
C3 C 0.16066(9) 1.05243(16) 0.04849(8) 0.0251(3) Uani 1 1 d .
H3 H 0.0889 1.0761 0.0035 0.030 Uiso 1 1 calc R
C4 C 0.19400(9) 1.10834(15) 0.14169(8) 0.0236(3) Uani 1 1 d .
H4 H 0.1451 1.1730 0.1593 0.028 Uiso 1 1 calc R
C5 C 0.30215(9) 1.07040(14) 0.21345(8) 0.0202(2) Uani 1 1 d .
C6 C 0.33654(9) 1.13053(15) 0.31016(8) 0.0240(3) Uani 1 1 d .
H6 H 0.2878 1.1968 0.3272 0.029 Uiso 1 1 calc R
C7 C 0.44010(10) 1.09329(16) 0.37934(8) 0.0261(3) Uani 1 1 d .
H7 H 0.4620 1.1354 0.4427 0.031 Uiso 1 1 calc R
C8 C 0.51314(9) 0.99077(16) 0.35384(8) 0.0261(3) Uani 1 1 d .
H8 H 0.5830 0.9625 0.4012 0.031 Uiso 1 1 calc R
C9 C 0.48309(9) 0.93194(15) 0.26040(8) 0.0218(2) Uani 1 1 d .
H9 H 0.5329 0.8648 0.2452 0.026 Uiso 1 1 calc R
C10 C 0.37697(8) 0.97190(14) 0.18633(8) 0.0184(2) Uani 1 1 d .
C11 C 0.41879(8) 0.83636(13) 0.05302(7) 0.0178(2) Uani 1 1 d .
H11 H 0.4905 0.8112 0.0976 0.021 Uiso 1 1 calc R
C12 C 0.46213(8) 0.71907(13) -0.07261(7) 0.0177(2) Uani 1 1 d .
C13 C 0.41626(8) 0.66658(14) -0.17075(7) 0.0193(2) Uani 1 1 d .
C14 C 0.48060(9) 0.58742(14) -0.21302(8) 0.0228(2) Uani 1 1 d .
H14 H 0.4488 0.5527 -0.2781 0.027 Uiso 1 1 calc R
C15 C 0.59198(9) 0.56100(14) -0.15733(8) 0.0231(2) Uani 1 1 d .
H15 H 0.6359 0.5095 -0.1849 0.028 Uiso 1 1 calc R
C16 C 0.63826(9) 0.61160(14) -0.05997(8) 0.0221(2) Uani 1 1 d .
H16 H 0.7132 0.5923 -0.0227 0.027 Uiso 1 1 calc R
C17 C 0.57512(8) 0.69002(14) -0.01753(8) 0.0201(2) Uani 1 1 d .
H17 H 0.6077 0.7236 0.0477 0.024 Uiso 1 1 calc R
C18 C 0.30004(9) 0.69404(15) -0.22868(8) 0.0231(2) Uani 1 1 d .

loop_
_atom_site_aniso_label
_atom_site_aniso_U_11
_atom_site_aniso_U_22
_atom_site_aniso_U_33
_atom_site_aniso_U_23
_atom_site_aniso_U_13
_atom_site_aniso_U_12
O1 0.0193(4) 0.0458(5) 0.0190(4) 0.0006(3) 0.0043(3) 0.0056(3)
N1 0.0185(4) 0.0222(4) 0.0177(5) 0.0013(3) 0.0074(3) -0.0004(3)
N2 0.0222(5) 0.0480(7) 0.0213(5) -0.0004(4) 0.0043(4) 0.0002(4)
C1 0.0174(5) 0.0169(5) 0.0198(5) 0.0031(4) 0.0074(4) -0.0009(4)
C2 0.0196(5) 0.0243(5) 0.0202(5) 0.0043(4) 0.0074(4) -0.0001(4)
C3 0.0170(5) 0.0281(6) 0.0286(6) 0.0078(5) 0.0080(4) 0.0040(4)
C4 0.0228(5) 0.0205(5) 0.0323(6) 0.0052(4) 0.0163(5) 0.0037(4)
C5 0.0224(5) 0.0165(5) 0.0250(6) 0.0018(4) 0.0131(4) -0.0017(4)
C6 0.0298(6) 0.0184(5) 0.0305(6) -0.0016(4) 0.0193(5) -0.0021(4)
C7 0.0335(6) 0.0258(6) 0.0210(6) -0.0051(4) 0.0133(5) -0.0061(5)
C8 0.0224(5) 0.0312(6) 0.0223(6) -0.0020(5) 0.0071(4) -0.0028(4)
C9 0.0193(5) 0.0241(5) 0.0222(6) -0.0008(4) 0.0087(4) -0.0004(4)
C10 0.0191(5) 0.0163(5) 0.0208(5) 0.0014(4) 0.0092(4) -0.0026(4)
C11 0.0165(5) 0.0174(5) 0.0176(5) 0.0029(4) 0.0052(4) -0.0012(4)
C12 0.0180(5) 0.0169(5) 0.0184(5) 0.0027(4) 0.0078(4) -0.0016(4)
C13 0.0183(5) 0.0199(5) 0.0181(5) 0.0024(4) 0.0060(4) -0.0026(4)
C14 0.0263(6) 0.0229(5) 0.0194(5) -0.0016(4) 0.0097(4) -0.0031(4)
C15 0.0249(6) 0.0203(5) 0.0280(6) 0.0013(4) 0.0150(5) 0.0012(4)
C16 0.0168(5) 0.0214(5) 0.0266(6) 0.0047(4) 0.0077(4) 0.0002(4)
C17 0.0189(5) 0.0217(5) 0.0174(5) 0.0015(4) 0.0054(4) -0.0017(4)
C18 0.0237(6) 0.0287(6) 0.0166(5) -0.0014(4) 0.0081(4) -0.0020(4)

loop_
_atom_type_symbol
_atom_type_description
_atom_type_scat_dispersion_real
_atom_type_scat_dispersion_imag
_atom_type_scat_source
C C 0.0033 0.0016 'International Tables Vol C Tables 4.2.6.8 and 6.1.1.4'
H H 0.0000 0.0000 'International Tables Vol C Tables 4.2.6.8 and 6.1.1.4'
N N 0.0061 0.0033 'International Tables Vol C Tables 4.2.6.8 and 6.1.1.4'
O O 0.0106 0.0060 'International Tables Vol C Tables 4.2.6.8 and 6.1.1.4'

loop_
_geom_angle_atom_site_label_1
_geom_angle_atom_site_label_2
_geom_angle_atom_site_label_3
_geom_angle
C11 N1 C12 122.52(9)
C2 C1 C11 119.65(10)
C2 C1 C10 118.88(9)
C11 C1 C10 121.35(9)
O1 C2 C1 122.56(10)
O1 C2 C3 116.80(9)
C1 C2 C3 120.63(10)
C4 C3 C2 120.54(10)
C3 C4 C5 121.50(10)
C6 C5 C4 121.14(9)
C6 C5 C10 119.69(10)
C4 C5 C10 119.16(10)
C7 C6 C5 121.25(10)
C6 C7 C8 119.36(10)
C9 C8 C7 121.01(10)
C8 C9 C10 121.02(10)
C9 C10 C5 117.61(10)
C9 C10 C1 123.18(9)
C5 C10 C1 119.21(9)
N1 C11 C1 121.21(9)
C17 C12 C13 118.18(9)
C17 C12 N1 125.42(9)
C13 C12 N1 116.40(9)
C14 C13 C12 121.40(9)
C14 C13 C18 119.44(9)
C12 C13 C18 119.16(9)
C15 C14 C13 119.35(10)
C14 C15 C16 119.79(10)
C17 C16 C15 121.23(10)
C16 C17 C12 120.05(10)
N2 C18 C13 179.55(12)

loop_
_geom_bond_atom_site_label_1
_geom_bond_atom_site_label_2
_geom_bond_distance
O1 C2 1.3332(13)
N1 C11 1.2943(13)
N1 C12 1.4079(13)
N2 C18 1.1455(14)
C1 C2 1.4071(14)
C1 C11 1.4408(14)
C1 C10 1.4421(15)
C2 C3 1.4167(16)
C3 C4 1.3534(16)
C4 C5 1.4234(15)
C5 C6 1.4094(15)
C5 C10 1.4240(15)
C6 C7 1.3668(16)
C7 C8 1.4057(16)
C8 C9 1.3687(15)
C9 C10 1.4204(14)
C12 C17 1.4003(14)
C12 C13 1.4032(14)
C13 C14 1.3943(15)
C13 C18 1.4407(14)
C14 C15 1.3812(15)
C15 C16 1.3891(15)
C16 C17 1.3808(15)

loop_
_cod_related_entry_id
_cod_related_entry_database
_cod_related_entry_code
1 ChemSpider 12548092
